data_4335713
loop_
_publ_author_name
'Wen-Jing Hu'
'Long-Qing Liu'
'Ming-Liang Ma'
'Xiao-Li Zhao'
'Yahu A. Liu'
'Xian-Qiang Mi'
'Biao Jiang'
'Ke Wen'

_publ_section_title
;
 A Trigonal Prismatic Ligand in the Metal-Mediated Self-Assembly of One-
 and Two-Dimensional Metallosupramolecular Polymers
;
_journal_name_full 'Inorganic Chemistry'
_journal_page_first 9309
_journal_page_last 9319
_journal_paper_doi 10.1021/ic400751n
_journal_volume 52
_journal_year 2013
_chemical_formula_moiety 'C24 H12 I2 N6 O6 Zn, C6 H6'
_chemical_formula_sum 'C30 H18 I2 N6 O6 Zn'
_chemical_formula_weight 877.67
_chemical_name_systematic
; 
 ? 
;
_space_group_IT_number 2
_symmetry_cell_setting triclinic
_symmetry_space_group_name_Hall '-P 1'
_symmetry_space_group_name_H-M 'P -1'
_atom_sites_solution_hydrogens geom
_atom_sites_solution_primary direct
_atom_sites_solution_secondary difmap
_audit_creation_method SHELXL-97
_cell_angle_alpha 102.8800(10)
_cell_angle_beta 93.4560(10)
_cell_angle_gamma 107.4480(10)
_cell_formula_units_Z 2
_cell_length_a 9.6503(6)
_cell_length_b 12.7719(6)
_cell_length_c 13.0096(7)
_cell_measurement_reflns_used 9995
_cell_measurement_temperature 173(2)
_cell_measurement_theta_max 28.33
_cell_measurement_theta_min 2.23
_cell_volume 1477.21(14)
_computing_cell_refinement 'Bruker SMART'
_computing_data_collection 'Bruker SMART'
_computing_data_reduction 'Bruker SAINT'
_computing_molecular_graphics 'Bruker SHELXTL'
_computing_publication_material 'Bruker SHELXTL'
_computing_structure_refinement 'SHELXL-97 (Sheldrick, 1997)'
_computing_structure_solution 'SHELXS-97 (Sheldrick, 1990)'
_diffrn_ambient_temperature 173(2)
_diffrn_measured_fraction_theta_full 0.986
_diffrn_measured_fraction_theta_max 0.986
_diffrn_measurement_device_type 'CCD area detector'
_diffrn_measurement_method 'phi and omega scans'
_diffrn_radiation_monochromator graphite
_diffrn_radiation_source 'fine-focus sealed tube'
_diffrn_radiation_type MoK\a
_diffrn_radiation_wavelength 0.71073
_diffrn_reflns_av_R_equivalents 0.0223
_diffrn_reflns_av_sigmaI/netI 0.0232
_diffrn_reflns_limit_h_max 11
_diffrn_reflns_limit_h_min -11
_diffrn_reflns_limit_k_max 15
_diffrn_reflns_limit_k_min -15
_diffrn_reflns_limit_l_max 13
_diffrn_reflns_limit_l_min -15
_diffrn_reflns_number 17012
_diffrn_reflns_theta_full 25.01
_diffrn_reflns_theta_max 25.01
_diffrn_reflns_theta_min 1.62
_exptl_absorpt_coefficient_mu 2.977
_exptl_absorpt_correction_T_max 0.5604
_exptl_absorpt_correction_T_min 0.3066
_exptl_absorpt_correction_type multi-scan
_exptl_absorpt_process_details sadabs
_exptl_crystal_colour colorless
_exptl_crystal_density_diffrn 1.973
_exptl_crystal_description block
_exptl_crystal_F_000 848
_exptl_crystal_size_max 0.52
_exptl_crystal_size_mid 0.46
_exptl_crystal_size_min 0.22
_refine_diff_density_max 0.751
_refine_diff_density_min -0.323
_refine_diff_density_rms 0.082
_refine_ls_extinction_method none
_refine_ls_goodness_of_fit_ref 1.070
_refine_ls_hydrogen_treatment constr
_refine_ls_matrix_type full
_refine_ls_number_parameters 406
_refine_ls_number_reflns 5135
_refine_ls_number_restraints 0
_refine_ls_restrained_S_all 1.070
_refine_ls_R_factor_all 0.0243
_refine_ls_R_factor_gt 0.0211
_refine_ls_shift/su_max 0.002
_refine_ls_shift/su_mean 0.000
_refine_ls_structure_factor_coef Fsqd
_refine_ls_weighting_details 'calc w=1/[\s^2^(Fo^2^)+(0.0222P)^2^+2.2201P] where P=(Fo^2^+2Fc^2^)/3'
_refine_ls_weighting_scheme calc
_refine_ls_wR_factor_gt 0.0537
_refine_ls_wR_factor_ref 0.0553
_reflns_number_gt 4662
_reflns_number_total 5135
_reflns_threshold_expression >2sigma(I)
_cod_data_source_file ic400751n_10.cif
_cod_data_source_block z
_cod_database_code 4335713

loop_
_symmetry_equiv_pos_as_xyz
'x, y, z'
'-x, -y, -z'

loop_
_atom_site_label
_atom_site_type_symbol
_atom_site_fract_x
_atom_site_fract_y
_atom_site_fract_z
_atom_site_U_iso_or_equiv
_atom_site_adp_type
_atom_site_occupancy
_atom_site_symmetry_multiplicity
_atom_site_calc_flag
_atom_site_refinement_flags
I1 I 0.18535(2) 0.726271(16) 0.086366(16) 0.02315(6) Uani 1 1 d .
I2 I -0.24948(2) 0.585215(17) -0.113998(15) 0.02582(7) Uani 1 1 d .
Zn1 Zn -0.09148(4) 0.66334(3) 0.06773(3) 0.01708(8) Uani 1 1 d .
O1 O -0.0238(2) 1.04747(17) 0.36687(16) 0.0227(5) Uani 1 1 d .
O2 O -0.4421(2) 0.91546(16) 0.12064(16) 0.0214(4) Uani 1 1 d .
O3 O -0.2435(2) 1.27001(18) 0.61080(16) 0.0247(5) Uani 1 1 d .
O4 O -0.6806(2) 1.09457(19) 0.38448(17) 0.0274(5) Uani 1 1 d .
O5 O -0.0035(2) 1.42034(17) 0.33857(16) 0.0213(4) Uani 1 1 d .
O6 O -0.4564(2) 1.28932(17) 0.13289(17) 0.0241(5) Uani 1 1 d .
N1 N -0.1543(3) 0.79875(19) 0.14885(18) 0.0174(5) Uani 1 1 d .
N2 N -0.2345(3) 0.98403(19) 0.24523(18) 0.0167(5) Uani 1 1 d .
N3 N -0.4593(3) 1.1830(2) 0.49533(19) 0.0221(5) Uani 1 1 d .
N4 N -0.6135(3) 1.2325(2) 0.6634(2) 0.0267(6) Uani 1 1 d .
N5 N -0.2321(3) 1.35326(19) 0.23857(19) 0.0176(5) Uani 1 1 d .
N6 N -0.1552(3) 1.53968(19) 0.15361(19) 0.0190(5) Uani 1 1 d .
C1 C -0.1122(3) 0.9692(2) 0.2803(2) 0.0171(6) Uani 1 1 d .
C2 C -0.0687(3) 0.8773(2) 0.2333(2) 0.0188(6) Uani 1 1 d .
H2A H 0.0207 0.8702 0.2607 0.023 Uiso 1 1 calc R
C3 C -0.2788(3) 0.8113(2) 0.1121(2) 0.0177(6) Uani 1 1 d .
H3A H -0.3414 0.7567 0.0524 0.021 Uiso 1 1 calc R
C4 C -0.3156(3) 0.9053(2) 0.1625(2) 0.0168(6) Uani 1 1 d .
C5 C -0.4680(3) 1.2636(3) 0.6774(2) 0.0234(6) Uani 1 1 d .
H5A H -0.4149 1.3035 0.7459 0.028 Uiso 1 1 calc R
C6 C -0.3931(3) 1.2382(2) 0.5925(2) 0.0202(6) Uani 1 1 d .
C7 C -0.6044(3) 1.1533(2) 0.4829(2) 0.0216(6) Uani 1 1 d .
C8 C -0.6835(3) 1.1771(3) 0.5653(2) 0.0244(7) Uani 1 1 d .
H8A H -0.7874 1.1541 0.5523 0.029 Uiso 1 1 calc R
C9 C -0.0592(3) 1.5257(2) 0.2239(2) 0.0197(6) Uani 1 1 d .
H9A H 0.0366 1.5791 0.2445 0.024 Uiso 1 1 calc R
C10 C -0.1020(3) 1.4320(2) 0.2664(2) 0.0175(6) Uani 1 1 d .
C11 C -0.3230(3) 1.3687(2) 0.1678(2) 0.0189(6) Uani 1 1 d .
C12 C -0.2890(3) 1.4622(2) 0.1249(2) 0.0201(6) Uani 1 1 d .
H12A H -0.3593 1.4711 0.0761 0.024 Uiso 1 1 calc R
C13 C -0.0600(3) 1.1471(2) 0.4022(2) 0.0186(6) Uani 1 1 d .
C14 C -0.1357(3) 1.1563(2) 0.4885(2) 0.0192(6) Uani 1 1 d .
H14A H -0.1630 1.0971 0.5239 0.023 Uiso 1 1 calc R
C15 C -0.1702(3) 1.2553(2) 0.5217(2) 0.0187(6) Uani 1 1 d .
C16 C -0.1296(3) 1.3434(2) 0.4721(2) 0.0187(6) Uani 1 1 d .
H16A H -0.1539 1.4108 0.4960 0.022 Uiso 1 1 calc R
C17 C -0.0524(3) 1.3296(2) 0.3868(2) 0.0171(6) Uani 1 1 d .
C18 C -0.0157(3) 1.2328(2) 0.3505(2) 0.0189(6) Uani 1 1 d .
H18A H 0.0381 1.2251 0.2920 0.023 Uiso 1 1 calc R
C19 C -0.4798(3) 1.0105(2) 0.1699(2) 0.0171(6) Uani 1 1 d .
C20 C -0.5582(3) 1.0054(2) 0.2552(2) 0.0192(6) Uani 1 1 d .
H20A H -0.5833 0.9399 0.2822 0.023 Uiso 1 1 calc R
C21 C -0.5986(3) 1.0979(2) 0.2994(2) 0.0194(6) Uani 1 1 d .
C22 C -0.5651(3) 1.1935(2) 0.2603(2) 0.0203(6) Uani 1 1 d .
H22A H -0.5949 1.2567 0.2911 0.024 Uiso 1 1 calc R
C23 C -0.4874(3) 1.1936(2) 0.1756(2) 0.0189(6) Uani 1 1 d .
C24 C -0.4427(3) 1.1039(2) 0.1282(2) 0.0170(6) Uani 1 1 d .
H24A H -0.3888 1.1061 0.0695 0.020 Uiso 1 1 calc R
C01 C 0.4875(4) 1.4904(3) 0.6027(3) 0.0351(8) Uani 1 1 d .
H01A H 0.4783 1.4839 0.6735 0.042 Uiso 1 1 calc R
C02 C 0.3643(4) 1.4547(3) 0.5283(3) 0.0372(8) Uani 1 1 d .
H02A H 0.2705 1.4231 0.5479 0.045 Uiso 1 1 calc R
C03 C 0.3760(4) 1.4647(3) 0.4253(3) 0.0364(8) Uani 1 1 d .
H03A H 0.2907 1.4407 0.3744 0.044 Uiso 1 1 calc R
C04 C -0.0489(4) 1.0862(3) 0.0527(3) 0.0275(7) Uani 1 1 d .
H04A H -0.0827 1.1452 0.0889 0.033 Uiso 1 1 calc R
C05 C -0.1362(3) 1.0039(3) -0.0347(3) 0.0268(7) Uani 1 1 d .
H05A H -0.2296 1.0067 -0.0587 0.032 Uiso 1 1 calc R
C06 C -0.0876(3) 0.9181(3) -0.0867(3) 0.0271(7) Uani 1 1 d .
H06A H -0.1479 0.8616 -0.1461 0.033 Uiso 1 1 calc R

loop_
_atom_site_aniso_label
_atom_site_aniso_U_11
_atom_site_aniso_U_22
_atom_site_aniso_U_33
_atom_site_aniso_U_23
_atom_site_aniso_U_13
_atom_site_aniso_U_12
I1 0.01940(10) 0.02327(11) 0.02803(11) 0.00746(8) 0.00360(8) 0.00790(8)
I2 0.03272(12) 0.02532(11) 0.01875(11) 0.00012(8) -0.00350(8) 0.01367(9)
Zn1 0.01967(17) 0.01507(16) 0.01746(17) 0.00332(13) 0.00242(13) 0.00758(13)
O1 0.0219(11) 0.0192(10) 0.0241(11) -0.0020(8) -0.0057(9) 0.0096(9)
O2 0.0233(11) 0.0174(10) 0.0211(11) -0.0040(8) -0.0045(9) 0.0108(8)
O3 0.0229(11) 0.0327(12) 0.0145(10) 0.0004(9) 0.0029(9) 0.0071(9)
O4 0.0189(11) 0.0371(13) 0.0198(11) 0.0009(9) 0.0058(9) 0.0034(9)
O5 0.0184(10) 0.0210(10) 0.0222(11) 0.0096(8) -0.0043(8) 0.0012(8)
O6 0.0183(10) 0.0173(10) 0.0353(12) 0.0104(9) -0.0038(9) 0.0024(8)
N1 0.0211(12) 0.0161(11) 0.0175(12) 0.0050(10) 0.0068(10) 0.0083(10)
N2 0.0189(12) 0.0159(11) 0.0161(12) 0.0035(9) 0.0035(10) 0.0069(10)
N3 0.0220(13) 0.0226(13) 0.0195(13) 0.0022(10) 0.0049(11) 0.0057(11)
N4 0.0313(15) 0.0334(15) 0.0221(14) 0.0124(11) 0.0109(12) 0.0149(12)
N5 0.0175(12) 0.0149(11) 0.0194(12) 0.0020(9) 0.0010(10) 0.0057(10)
N6 0.0220(13) 0.0143(11) 0.0212(13) 0.0026(10) 0.0051(10) 0.0076(10)
C1 0.0182(14) 0.0161(13) 0.0157(14) 0.0034(11) 0.0032(11) 0.0041(11)
C2 0.0181(14) 0.0200(14) 0.0203(15) 0.0067(12) 0.0017(12) 0.0078(12)
C3 0.0223(15) 0.0146(13) 0.0154(14) 0.0019(11) 0.0039(12) 0.0061(11)
C4 0.0154(14) 0.0190(14) 0.0177(14) 0.0083(11) 0.0032(11) 0.0052(11)
C5 0.0324(17) 0.0244(15) 0.0168(15) 0.0055(12) 0.0062(13) 0.0132(13)
C6 0.0222(15) 0.0190(14) 0.0207(15) 0.0059(12) 0.0057(12) 0.0073(12)
C7 0.0245(16) 0.0215(15) 0.0197(15) 0.0070(12) 0.0044(12) 0.0073(12)
C8 0.0231(15) 0.0326(17) 0.0226(16) 0.0122(13) 0.0081(13) 0.0117(13)
C9 0.0195(14) 0.0181(14) 0.0201(15) 0.0033(11) 0.0013(12) 0.0053(12)
C10 0.0194(14) 0.0173(14) 0.0155(14) 0.0022(11) 0.0017(11) 0.0068(12)
C11 0.0185(14) 0.0181(14) 0.0199(15) 0.0038(11) 0.0015(12) 0.0064(11)
C12 0.0190(14) 0.0202(14) 0.0225(15) 0.0060(12) 0.0001(12) 0.0083(12)
C13 0.0175(14) 0.0151(14) 0.0191(14) -0.0033(11) -0.0038(12) 0.0063(11)
C14 0.0193(14) 0.0175(14) 0.0177(14) 0.0042(11) -0.0036(12) 0.0027(11)
C15 0.0169(14) 0.0231(15) 0.0125(13) -0.0002(11) -0.0003(11) 0.0051(12)
C16 0.0188(14) 0.0180(14) 0.0169(14) -0.0003(11) -0.0024(12) 0.0068(11)
C17 0.0140(13) 0.0165(13) 0.0173(14) 0.0039(11) -0.0050(11) 0.0016(11)
C18 0.0156(14) 0.0236(15) 0.0141(14) 0.0009(11) -0.0006(11) 0.0045(12)
C19 0.0152(13) 0.0170(14) 0.0158(14) -0.0023(11) -0.0066(11) 0.0067(11)
C20 0.0164(14) 0.0172(14) 0.0201(15) 0.0038(11) -0.0015(12) 0.0011(11)
C21 0.0125(13) 0.0231(15) 0.0187(15) -0.0001(12) 0.0007(11) 0.0040(11)
C22 0.0160(14) 0.0163(14) 0.0242(15) -0.0038(12) -0.0044(12) 0.0067(11)
C23 0.0142(14) 0.0163(14) 0.0234(15) 0.0051(12) -0.0035(12) 0.0021(11)
C24 0.0125(13) 0.0198(14) 0.0169(14) 0.0026(11) -0.0010(11) 0.0048(11)
C01 0.054(2) 0.0323(18) 0.0259(17) 0.0061(14) 0.0021(16) 0.0248(17)
C02 0.036(2) 0.0325(19) 0.047(2) 0.0090(16) 0.0100(17) 0.0168(16)
C03 0.042(2) 0.0317(18) 0.036(2) 0.0018(15) -0.0084(16) 0.0190(16)
C04 0.0317(18) 0.0277(16) 0.0284(17) 0.0099(14) 0.0065(14) 0.0146(14)
C05 0.0229(16) 0.0318(17) 0.0299(17) 0.0114(14) 0.0030(13) 0.0121(14)
C06 0.0271(17) 0.0285(17) 0.0245(16) 0.0087(13) -0.0009(13) 0.0066(13)

loop_
_atom_type_symbol
_atom_type_description
_atom_type_scat_dispersion_real
_atom_type_scat_dispersion_imag
_atom_type_scat_source
C C 0.0033 0.0016 'International Tables Vol C Tables 4.2.6.8 and 6.1.1.4'
H H 0.0000 0.0000 'International Tables Vol C Tables 4.2.6.8 and 6.1.1.4'
N N 0.0061 0.0033 'International Tables Vol C Tables 4.2.6.8 and 6.1.1.4'
O O 0.0106 0.0060 'International Tables Vol C Tables 4.2.6.8 and 6.1.1.4'
Zn Zn 0.2839 1.4301 'International Tables Vol C Tables 4.2.6.8 and 6.1.1.4'
I I -0.4742 1.8119 'International Tables Vol C Tables 4.2.6.8 and 6.1.1.4'

loop_
_geom_angle_atom_site_label_1
_geom_angle_atom_site_label_2
_geom_angle_atom_site_label_3
_geom_angle
_geom_angle_site_symmetry_1
_geom_angle_site_symmetry_3
N1 Zn1 N6 104.89(9) . 1_545
N1 Zn1 I1 108.28(7) . .
N6 Zn1 I1 106.58(7) 1_545 .
N1 Zn1 I2 106.68(7) . .
N6 Zn1 I2 107.41(7) 1_545 .
I1 Zn1 I2 121.826(14) . .
C1 O1 C13 116.2(2) . .
C4 O2 C19 117.3(2) . .
C6 O3 C15 117.0(2) . .
C7 O4 C21 115.7(2) . .
C10 O5 C17 117.2(2) . .
C11 O6 C23 116.3(2) . .
C3 N1 C2 118.9(2) . .
C3 N1 Zn1 119.17(19) . .
C2 N1 Zn1 121.77(19) . .
C4 N2 C1 115.9(2) . .
C6 N3 C7 115.5(3) . .
C5 N4 C8 117.7(3) . .
C10 N5 C11 116.0(2) . .
C9 N6 C12 119.2(2) . .
C9 N6 Zn1 121.69(19) . 1_565
C12 N6 Zn1 118.29(19) . 1_565
N2 C1 O1 118.8(2) . .
N2 C1 C2 123.1(3) . .
O1 C1 C2 118.1(3) . .
N1 C2 C1 119.2(3) . .
N1 C2 H2A 120.4 . .
C1 C2 H2A 120.4 . .
N1 C3 C4 119.0(3) . .
N1 C3 H3A 120.5 . .
C4 C3 H3A 120.5 . .
N2 C4 O2 119.4(2) . .
N2 C4 C3 123.8(3) . .
O2 C4 C3 116.7(2) . .
N4 C5 C6 120.4(3) . .
N4 C5 H5A 119.8 . .
C6 C5 H5A 119.8 . .
N3 C6 O3 118.3(3) . .
N3 C6 C5 123.2(3) . .
O3 C6 C5 118.5(3) . .
N3 C7 O4 118.8(3) . .
N3 C7 C8 123.2(3) . .
O4 C7 C8 118.0(3) . .
N4 C8 C7 120.1(3) . .
N4 C8 H8A 120.0 . .
C7 C8 H8A 120.0 . .
N6 C9 C10 119.0(3) . .
N6 C9 H9A 120.5 . .
C10 C9 H9A 120.5 . .
N5 C10 O5 118.7(2) . .
N5 C10 C9 123.3(3) . .
O5 C10 C9 118.0(2) . .
N5 C11 O6 119.2(2) . .
N5 C11 C12 123.6(3) . .
O6 C11 C12 117.2(3) . .
N6 C12 C11 118.8(3) . .
N6 C12 H12A 120.6 . .
C11 C12 H12A 120.6 . .
C14 C13 C18 122.7(3) . .
C14 C13 O1 118.5(3) . .
C18 C13 O1 118.8(3) . .
C13 C14 C15 117.3(3) . .
C13 C14 H14A 121.3 . .
C15 C14 H14A 121.3 . .
C14 C15 C16 122.3(3) . .
C14 C15 O3 119.5(3) . .
C16 C15 O3 118.1(3) . .
C17 C16 C15 117.6(3) . .
C17 C16 H16A 121.2 . .
C15 C16 H16A 121.2 . .
C18 C17 C16 122.4(3) . .
C18 C17 O5 119.0(3) . .
C16 C17 O5 118.6(3) . .
C17 C18 C13 117.7(3) . .
C17 C18 H18A 121.2 . .
C13 C18 H18A 121.2 . .
C24 C19 C20 122.5(3) . .
C24 C19 O2 118.4(3) . .
C20 C19 O2 119.0(2) . .
C21 C20 C19 117.9(3) . .
C21 C20 H20A 121.1 . .
C19 C20 H20A 121.1 . .
C20 C21 C22 122.1(3) . .
C20 C21 O4 119.3(3) . .
C22 C21 O4 118.6(3) . .
C23 C22 C21 117.4(3) . .
C23 C22 H22A 121.3 . .
C21 C22 H22A 121.3 . .
C22 C23 C24 123.3(3) . .
C22 C23 O6 118.0(3) . .
C24 C23 O6 118.7(3) . .
C23 C24 C19 116.8(3) . .
C23 C24 H24A 121.6 . .
C19 C24 H24A 121.6 . .
C03 C01 C02 120.1(3) 2_686 .
C03 C01 H01A 119.9 2_686 .
C02 C01 H01A 119.9 . .
C01 C02 C03 120.6(4) . .
C01 C02 H02A 119.7 . .
C03 C02 H02A 119.7 . .
C01 C03 C02 119.3(3) 2_686 .
C01 C03 H03A 120.3 2_686 .
C02 C03 H03A 120.3 . .
C06 C04 C05 119.6(3) 2_575 .
C06 C04 H04A 120.2 2_575 .
C05 C04 H04A 120.2 . .
C06 C05 C04 120.1(3) . .
C06 C05 H05A 119.9 . .
C04 C05 H05A 119.9 . .
C05 C06 C04 120.3(3) . 2_575
C05 C06 H06A 119.9 . .
C04 C06 H06A 119.9 2_575 .

loop_
_geom_bond_atom_site_label_1
_geom_bond_atom_site_label_2
_geom_bond_distance
_geom_bond_site_symmetry_2
I1 Zn1 2.5277(4) .
I2 Zn1 2.5517(4) .
Zn1 N1 2.089(2) .
Zn1 N6 2.100(2) 1_545
O1 C1 1.366(3) .
O1 C13 1.407(3) .
O2 C4 1.360(3) .
O2 C19 1.401(3) .
O3 C6 1.367(4) .
O3 C15 1.401(4) .
O4 C7 1.367(4) .
O4 C21 1.400(4) .
O5 C10 1.360(3) .
O5 C17 1.411(3) .
O6 C11 1.354(3) .
O6 C23 1.413(3) .
N1 C3 1.333(4) .
N1 C2 1.341(4) .
N2 C4 1.314(4) .
N2 C1 1.321(4) .
N3 C6 1.319(4) .
N3 C7 1.326(4) .
N4 C5 1.329(4) .
N4 C8 1.338(4) .
N5 C10 1.321(4) .
N5 C11 1.321(4) .
N6 C9 1.340(4) .
N6 C12 1.340(4) .
N6 Zn1 2.099(2) 1_565
C1 C2 1.391(4) .
C2 H2A 0.9500 .
C3 C4 1.390(4) .
C3 H3A 0.9500 .
C5 C6 1.387(4) .
C5 H5A 0.9500 .
C7 C8 1.385(4) .
C8 H8A 0.9500 .
C9 C10 1.391(4) .
C9 H9A 0.9500 .
C11 C12 1.388(4) .
C12 H12A 0.9500 .
C13 C14 1.378(4) .
C13 C18 1.384(4) .
C14 C15 1.387(4) .
C14 H14A 0.9500 .
C15 C16 1.387(4) .
C16 C17 1.382(4) .
C16 H16A 0.9500 .
C17 C18 1.378(4) .
C18 H18A 0.9500 .
C19 C24 1.379(4) .
C19 C20 1.383(4) .
C20 C21 1.370(4) .
C20 H20A 0.9500 .
C21 C22 1.384(4) .
C22 C23 1.370(4) .
C22 H22A 0.9500 .
C23 C24 1.377(4) .
C24 H24A 0.9500 .
C01 C03 1.377(5) 2_686
C01 C02 1.378(5) .
C01 H01A 0.9500 .
C02 C03 1.381(5) .
C02 H02A 0.9500 .
C03 C01 1.377(5) 2_686
C03 H03A 0.9500 .
C04 C06 1.385(5) 2_575
C04 C05 1.389(5) .
C04 H04A 0.9500 .
C05 C06 1.375(5) .
C05 H05A 0.9500 .
C06 C04 1.385(5) 2_575
C06 H06A 0.9500 .

loop_
_geom_torsion_atom_site_label_1
_geom_torsion_atom_site_label_2
_geom_torsion_atom_site_label_3
_geom_torsion_atom_site_label_4
_geom_torsion
_geom_torsion_site_symmetry_1
_geom_torsion_site_symmetry_4
N6 Zn1 N1 C3 -99.3(2) 1_545 .
I1 Zn1 N1 C3 147.21(18) . .
I2 Zn1 N1 C3 14.5(2) . .
N6 Zn1 N1 C2 84.7(2) 1_545 .
I1 Zn1 N1 C2 -28.8(2) . .
I2 Zn1 N1 C2 -161.57(19) . .
C4 N2 C1 O1 -179.4(2) . .
C4 N2 C1 C2 0.7(4) . .
C13 O1 C1 N2 -9.1(4) . .
C13 O1 C1 C2 170.8(2) . .
C3 N1 C2 C1 0.2(4) . .
Zn1 N1 C2 C1 176.25(19) . .
N2 C1 C2 N1 -0.6(4) . .
O1 C1 C2 N1 179.4(2) . .
C2 N1 C3 C4 0.1(4) . .
Zn1 N1 C3 C4 -176.06(19) . .
C1 N2 C4 O2 -179.0(2) . .
C1 N2 C4 C3 -0.4(4) . .
C19 O2 C4 N2 -0.6(4) . .
C19 O2 C4 C3 -179.3(2) . .
N1 C3 C4 N2 0.0(4) . .
N1 C3 C4 O2 178.7(2) . .
C8 N4 C5 C6 -0.4(4) . .
C7 N3 C6 O3 179.3(3) . .
C7 N3 C6 C5 0.5(4) . .
C15 O3 C6 N3 8.5(4) . .
C15 O3 C6 C5 -172.6(3) . .
N4 C5 C6 N3 -0.1(5) . .
N4 C5 C6 O3 -178.9(3) . .
C6 N3 C7 O4 -179.2(3) . .
C6 N3 C7 C8 -0.4(4) . .
C21 O4 C7 N3 -17.0(4) . .
C21 O4 C7 C8 164.1(3) . .
C5 N4 C8 C7 0.5(4) . .
N3 C7 C8 N4 -0.1(5) . .
O4 C7 C8 N4 178.7(3) . .
C12 N6 C9 C10 -0.9(4) . .
Zn1 N6 C9 C10 -170.4(2) 1_565 .
C11 N5 C10 O5 -179.6(3) . .
C11 N5 C10 C9 -0.9(4) . .
C17 O5 C10 N5 -5.9(4) . .
C17 O5 C10 C9 175.3(3) . .
N6 C9 C10 N5 2.1(4) . .
N6 C9 C10 O5 -179.2(2) . .
C10 N5 C11 O6 177.7(3) . .
C10 N5 C11 C12 -1.3(4) . .
C23 O6 C11 N5 -0.6(4) . .
C23 O6 C11 C12 178.5(3) . .
C9 N6 C12 C11 -1.1(4) . .
Zn1 N6 C12 C11 168.7(2) 1_565 .
N5 C11 C12 N6 2.4(5) . .
O6 C11 C12 N6 -176.7(3) . .
C1 O1 C13 C14 100.2(3) . .
C1 O1 C13 C18 -81.2(3) . .
C18 C13 C14 C15 1.5(4) . .
O1 C13 C14 C15 -179.9(2) . .
C13 C14 C15 C16 -0.9(4) . .
C13 C14 C15 O3 -178.3(2) . .
C6 O3 C15 C14 -93.3(3) . .
C6 O3 C15 C16 89.2(3) . .
C14 C15 C16 C17 0.2(4) . .
O3 C15 C16 C17 177.6(2) . .
C15 C16 C17 C18 0.0(4) . .
C15 C16 C17 O5 -176.8(2) . .
C10 O5 C17 C18 101.1(3) . .
C10 O5 C17 C16 -81.9(3) . .
C16 C17 C18 C13 0.5(4) . .
O5 C17 C18 C13 177.4(2) . .
C14 C13 C18 C17 -1.3(4) . .
O1 C13 C18 C17 -179.9(2) . .
C4 O2 C19 C24 96.2(3) . .
C4 O2 C19 C20 -86.7(3) . .
C24 C19 C20 C21 -0.6(4) . .
O2 C19 C20 C21 -177.6(2) . .
C19 C20 C21 C22 1.0(4) . .
C19 C20 C21 O4 178.7(2) . .
C7 O4 C21 C20 103.2(3) . .
C7 O4 C21 C22 -78.9(3) . .
C20 C21 C22 C23 -0.9(4) . .
O4 C21 C22 C23 -178.7(2) . .
C21 C22 C23 C24 0.4(4) . .
C21 C22 C23 O6 178.1(2) . .
C11 O6 C23 C22 96.5(3) . .
C11 O6 C23 C24 -85.6(3) . .
C22 C23 C24 C19 0.0(4) . .
O6 C23 C24 C19 -177.7(2) . .
C20 C19 C24 C23 0.1(4) . .
O2 C19 C24 C23 177.1(2) . .
C03 C01 C02 C03 -0.6(6) 2_686 .
C01 C02 C03 C01 0.6(6) . 2_686
C06 C04 C05 C06 0.5(5) 2_575 .
C04 C05 C06 C04 -0.5(5) . 2_575
